data_9013169
loop_
_publ_author_name
'Comodi, P.'
'Nazzareni, S.'
'Zanazzi, P. F.'
'Speziale, S.'

_publ_section_title
;
 High-pressure behavior of gypsum: A single-crystal X-ray study
 Locality: Valle di Caramanico, Abruzzo, Italy
 Note: P = 2.03 GPa
;
_journal_name_full 'American Mineralogist'
_journal_page_first 1530
_journal_page_last 1537
_journal_paper_doi 10.2138/am.2008.2917
_journal_volume 93
_journal_year 2008
_chemical_formula_sum 'Ca H4 O6 S'
_chemical_name_mineral Gypsum
_space_group_IT_number 15
_symmetry_space_group_name_Hall '-C 2yc'
_symmetry_space_group_name_H-M 'C 1 2/c 1'
_cell_angle_alpha 90
_cell_angle_beta 114.86
_cell_angle_gamma 90
_cell_length_a 6.200
_cell_length_b 15.010
_cell_length_c 5.610
_cell_volume 473.701
_diffrn_ambient_pressure 2.03e+06
_exptl_crystal_density_diffrn 2.414
_cell_formula_units_Z 4
_cod_depositor_comments
;
         Z inserted to be consistent with given formula
        Water oxygen atoms renamed so that they are treated as oxygens
                                          miguel
;
_cod_original_formula_sum 'Ca S O6 H4'
_cod_database_code 9013169

loop_
_symmetry_equiv_pos_as_xyz
x,y,z
1/2+x,1/2+y,z
x,-y,1/2+z
1/2+x,1/2-y,1/2+z
-x,y,1/2-z
1/2-x,1/2+y,1/2-z
-x,-y,-z
1/2-x,1/2-y,-z

loop_
_atom_site_label
_atom_site_fract_x
_atom_site_fract_y
_atom_site_fract_z
_atom_site_U_iso_or_equiv
Ca 0.00000 0.16900 0.25000 0.01000
S 0.00000 0.32700 0.75000 0.00800
O1 0.08200 0.27100 0.59100 0.01400
O2 0.20100 0.38400 0.91800 0.01200
O3 -0.21700 0.06400 -0.07900 0.01300

_database_code_amcsd 0004656
